data_4116957
loop_
_publ_author_name
'Dmitry G. Gusev'
'Rainer H\"ubener'
'Peter Burger'
'Olli Orama'
'Heinz Berke'

_publ_section_title
;
 Synthesis, Structural Diversity, Dynamics, and Acidity of the M(II) and
 M(IV) Complexes [MH3(PR3)4]+ (M = Fe, Ru, Os; R = Me, Et)
;
_journal_name_full 'Journal of the American Chemical Society'
_journal_page_first 3716
_journal_page_last 3731
_journal_paper_doi 10.1021/ja963692t
_journal_volume 119
_journal_year 1997
_chemical_formula_sum 'C36 H59 B Fe P4'
_chemical_formula_weight 682.4
_chemical_name_systematic
; 
 ? 
;
_space_group_IT_number 14
_symmetry_cell_setting monoclinic
_symmetry_space_group_name_Hall '-P 2ybc'
_symmetry_space_group_name_H-M 'P 1 21/c 1'
_atom_sites_solution_hydrogens geom
_atom_sites_solution_primary direct
_atom_sites_solution_secondary difmap
_audit_creation_method SHELXL
_cell_angle_alpha 90.00
_cell_angle_beta 110.39(2)
_cell_angle_gamma 90.00
_cell_formula_units_Z 4
_cell_length_a 15.899(3)
_cell_length_b 12.702(2)
_cell_length_c 20.169(4)
_cell_measurement_reflns_used 48
_cell_measurement_temperature 153(2)
_cell_measurement_theta_max 28
_cell_measurement_theta_min 18
_cell_volume 3817.9(13)
_computing_cell_refinement 'Nicolet P3'
_computing_data_collection 'Nicolet P3'
_computing_data_reduction SHELXTL-PLUS
_computing_molecular_graphics 'Siemens SHELXTL PLUS'
_computing_publication_material 'Siemens SHELXTL PLUS'
_computing_structure_refinement 'Siemens SHELXTL PLUS'
_computing_structure_solution 'Siemens SHELXTL PLUS'
_diffrn_ambient_temperature 153(2)
_diffrn_measurement_device 'Siemens-Nicolet P4'
_diffrn_measurement_method '\w scans'
_diffrn_radiation_monochromator graphite
_diffrn_radiation_source 'fine-focus sealed tube'
_diffrn_radiation_type MoK\a
_diffrn_radiation_wavelength 0.71073
_diffrn_reflns_limit_h_max 20
_diffrn_reflns_limit_h_min 0
_diffrn_reflns_limit_k_max 16
_diffrn_reflns_limit_k_min 0
_diffrn_reflns_limit_l_max 24
_diffrn_reflns_limit_l_min -25
_diffrn_reflns_number 8456
_diffrn_reflns_theta_max 27.0
_diffrn_reflns_theta_min 2.0
_diffrn_standards_interval_count 97
_diffrn_standards_number 3
_exptl_absorpt_coefficient_mu 0.585
_exptl_absorpt_correction_type n/a
_exptl_crystal_colour Yellow
_exptl_crystal_density_diffrn 1.187
_exptl_crystal_description 'Yellow Prism'
_exptl_crystal_F_000 1464
_exptl_crystal_size_max 0.50
_exptl_crystal_size_mid 0.45
_exptl_crystal_size_min 0.40
_refine_diff_density_max 1.22
_refine_diff_density_min -0.50
_refine_ls_extinction_method none
_refine_ls_goodness_of_fit_obs 1.97
_refine_ls_hydrogen_treatment 'Riding model, fixed isotropic'
_refine_ls_matrix_type full
_refine_ls_number_parameters 388
_refine_ls_number_reflns 6962
_refine_ls_R_factor_all 6.15
_refine_ls_R_factor_obs 4.87
_refine_ls_shift/esd_max 0.506
_refine_ls_shift/esd_mean 0.044
_refine_ls_structure_factor_coef Fo-Fc
_refine_ls_weighting_details w=1/[\s^2^(F)+(0.0002)F^2^]
_refine_ls_weighting_scheme calc
_refine_ls_wR_factor_all 16.32
_refine_ls_wR_factor_obs 5.48
_reflns_number_observed 6962
_reflns_number_total 8197
_reflns_observed_criterion 'F > 4sigma(F)'
_cod_data_source_file ja963692t_1.cif
_cod_data_source_block 1a
_cod_depositor_comments
;
The following automatic conversions were performed:

'_refine_ls_weighting_scheme' value 'w=1/[\s^2^(F)+(0.0002)F^2^]' was
changed to 'calc'. New tag '_refine_ls_weighting_details' was
created. The value of the new tag was set to
'w=1/[\s^2^(F)+(0.0002)F^2^]'.

Automatic conversion script
Id: cif_fix_values 3143 2015-03-26 13:38:13Z robertas 

The following automatic conversions were performed:

'_atom_sites_solution_primary' value 'direct Methods' was changed to
'direct'.

Automatic conversion script
Id: cif_fix_values 6452 2018-10-05 10:23:21Z andrius 
;
_cod_original_cell_volume 3818.0(13)
_cod_database_code 4116957

loop_
_symmetry_equiv_pos_as_xyz
'x, y, z'
'-x, y+1/2, -z+1/2'
'-x, -y, -z'
'x, -y-1/2, z-1/2'

loop_
_atom_site_aniso_label
_atom_site_aniso_U_11
_atom_site_aniso_U_22
_atom_site_aniso_U_33
_atom_site_aniso_U_12
_atom_site_aniso_U_13
_atom_site_aniso_U_23
FE1 0.0268(2) 0.0179(2) 0.0225(2) 0.0021(1) 0.0095(2) -0.0020(2)
P1 0.0320(4) 0.0194(3) 0.0219(3) 0.0034(3) 0.0131(3) 0.0019(3)
P2 0.0268(3) 0.0169(3) 0.0304(3) -0.0014(3) 0.0155(3) -0.0018(3)
P3 0.0223(3) 0.0275(3) 0.0294(3) -0.0017(3) 0.0066(3) -0.0084(3)
P4 0.0211(3) 0.0229(3) 0.0316(4) 0.0008(3) 0.0049(3) 0.0009(3)
B1 0.0206(13) 0.0213(13) 0.0169(12) -0.0007(10) 0.0053(10) 0.0000(11)
C1 0.0429(17) 0.0250(14) 0.0436(17) -0.0018(12) 0.0220(14) 0.0042(12)
C2 0.0750(24) 0.0229(14) 0.0380(16) 0.0049(12) 0.0338(17) -0.0008(15)
C3 0.0367(17) 0.0344(16) 0.0405(17) 0.0127(13) 0.0109(14) 0.0070(13)
C4 0.0711(24) 0.0480(19) 0.0331(16) 0.0154(14) 0.0212(16) -0.0092(18)
C5 0.0329(15) 0.0323(16) 0.0561(19) -0.0005(14) 0.0257(14) -0.0033(13)
C6 0.0504(19) 0.0173(13) 0.0762(23) -0.0032(14) 0.0429(18) -0.0058(13)
C7 0.0320(16) 0.0642(22) 0.0438(18) -0.0071(17) 0.0064(14) -0.0248(15)
C8 0.0472(18) 0.0282(15) 0.0554(20) -0.0061(14) 0.0290(16) -0.0009(13)
C9 0.0249(14) 0.0386(16) 0.0377(16) -0.0017(13) 0.0111(12) -0.0103(12)
C10 0.0357(16) 0.0435(17) 0.0244(14) 0.0028(12) 0.0042(12) 0.0037(13)
C11 0.0229(15) 0.0446(18) 0.0563(20) -0.0086(15) 0.0021(14) 0.0021(13)
C12 0.0445(18) 0.0365(17) 0.0488(19) 0.0141(14) 0.0058(15) 0.0100(15)
C13 0.0184(12) 0.0255(13) 0.0211(12) -0.0047(10) 0.0062(10) 0.0036(10)
C14 0.0253(13) 0.0327(14) 0.0255(13) -0.0037(11) 0.0042(11) 0.0004(11)
C15 0.0290(15) 0.0459(18) 0.0251(14) -0.0087(12) -0.0029(12) 0.0063(13)
C16 0.0219(14) 0.0472(18) 0.0407(17) -0.0041(14) 0.0020(12) 0.0205(13)
C17 0.0281(14) 0.0350(15) 0.0489(18) 0.0061(14) 0.0191(13) 0.0148(12)
C18 0.0261(13) 0.0285(14) 0.0285(13) -0.0004(11) 0.0119(11) 0.0052(11)
C19 0.0288(13) 0.0170(11) 0.0195(11) 0.0015(9) 0.0064(10) 0.0008(10)
C20 0.0336(14) 0.0220(12) 0.0259(13) 0.0025(10) 0.0128(11) 0.0035(11)
C21 0.0488(17) 0.0238(13) 0.0300(14) 0.0054(11) 0.0208(13) 0.0076(12)
C22 0.0653(21) 0.0208(13) 0.0219(13) 0.0039(10) 0.0166(14) 0.0028(13)
C23 0.0478(18) 0.0276(14) 0.0212(13) 0.0009(11) -0.0013(12) 0.0019(13)
C24 0.0347(15) 0.0273(14) 0.0250(13) -0.0019(11) 0.0059(11) -0.0002(12)
C25 0.0159(11) 0.0252(13) 0.0187(12) 0.0009(10) 0.0018(9) 0.0031(10)
C26 0.0218(12) 0.0319(14) 0.0195(12) -0.0016(10) 0.0021(10) 0.0006(11)
C27 0.0247(13) 0.0411(16) 0.0213(13) -0.0023(11) 0.0070(11) 0.0060(12)
C28 0.0219(13) 0.0312(14) 0.0321(14) -0.0015(11) 0.0039(11) 0.0101(11)
C29 0.0330(15) 0.0237(13) 0.0363(15) -0.0026(11) 0.0083(12) -0.0017(11)
C30 0.0296(14) 0.0273(14) 0.0286(14) -0.0009(11) 0.0116(11) -0.0019(11)
C31 0.0246(12) 0.0272(13) 0.0156(11) -0.0013(10) 0.0082(10) 0.0007(10)
C32 0.0276(14) 0.0301(14) 0.0260(13) -0.0037(11) 0.0097(11) -0.0001(11)
C33 0.0426(17) 0.0272(14) 0.0331(15) -0.0076(12) 0.0143(13) -0.0014(12)
C34 0.0502(18) 0.0241(14) 0.0373(16) 0.0048(12) 0.0170(14) 0.0008(13)
C35 0.0346(16) 0.0322(15) 0.0394(16) 0.0082(12) 0.0111(13) 0.0023(13)
C36 0.0257(13) 0.0283(14) 0.0313(14) 0.0003(11) 0.0094(11) -0.0015(11)

loop_
_atom_site_label
_atom_site_fract_x
_atom_site_fract_y
_atom_site_fract_z
_atom_site_U_iso_or_equiv
_atom_site_thermal_displace_type
_atom_site_calc_flag
_atom_site_type_symbol
FE1 0.71264(2) 0.73670(3) 0.13697(2) 0.000 Uij d FE
P1 0.74114(5) 0.56612(5) 0.12906(3) 0.000 Uij d P
P2 0.66378(4) 0.87157(5) 0.18444(4) 0.000 Uij d P
P3 0.82730(4) 0.80997(6) 0.11153(4) 0.000 Uij d P
P4 0.61653(4) 0.75138(5) 0.02757(4) 0.000 Uij d P
B1 1.22126(18) 0.76707(22) 0.10182(14) 0.000 Uij d B
C1 0.66062(20) 0.47966(22) 0.14940(16) 0.000 Uij d C
H1A 0.67578 0.40739 0.14528 0.080 Uiso calc H
H1B 0.66231 0.49296 0.19670 0.080 Uiso calc H
H1C 0.60141 0.49368 0.11660 0.080 Uiso calc H
C2 0.74661(24) 0.49947(22) 0.05046(16) 0.000 Uij d C
H2A 0.75980 0.42621 0.06056 0.080 Uiso calc H
H2B 0.69010 0.50646 0.01252 0.080 Uiso calc H
H2C 0.79304 0.53110 0.03692 0.080 Uiso calc H
C3 0.84470(19) 0.52077(23) 0.19645(16) 0.000 Uij d C
H3A 0.85256 0.44707 0.18979 0.080 Uiso calc H
H3B 0.89462 0.55930 0.19237 0.080 Uiso calc H
H3C 0.84141 0.53194 0.24256 0.080 Uiso calc H
C4 0.70604(25) 0.86592(27) 0.28098(16) 0.000 Uij d C
H4A 0.68351 0.92510 0.29927 0.080 Uiso calc H
H4B 0.68642 0.80188 0.29630 0.080 Uiso calc H
H4C 0.77043 0.86806 0.29812 0.080 Uiso calc H
C5 0.54259(19) 0.87897(23) 0.16688(17) 0.000 Uij d C
H5A 0.52991 0.93993 0.18993 0.080 Uiso calc H
H5B 0.51095 0.88404 0.11685 0.080 Uiso calc H
H5C 0.52359 0.81684 0.18485 0.080 Uiso calc H
C6 0.68918(22) 1.00830(21) 0.17270(19) 0.000 Uij d C
H6A 0.66141 1.05296 0.19753 0.080 Uiso calc H
H6B 0.75301 1.01837 0.19129 0.080 Uiso calc H
H6C 0.66681 1.02579 0.12330 0.080 Uiso calc H
C7 0.92266(20) 0.84700(29) 0.18992(17) 0.000 Uij d C
H7A 0.96896 0.87761 0.17573 0.080 Uiso calc H
H7B 0.90379 0.89696 0.21762 0.080 Uiso calc H
H7C 0.94540 0.78506 0.21765 0.080 Uiso calc H
C8 0.81146(22) 0.93232(23) 0.06101(17) 0.000 Uij d C
H8A 0.86680 0.95181 0.05517 0.080 Uiso calc H
H8B 0.76596 0.92235 0.01541 0.080 Uiso calc H
H8C 0.79328 0.98711 0.08593 0.080 Uiso calc H
C9 0.88434(18) 0.73186(23) 0.06367(15) 0.000 Uij d C
H9A 0.93116 0.77315 0.05672 0.080 Uiso calc H
H9B 0.90983 0.67012 0.09065 0.080 Uiso calc H
H9C 0.84201 0.71133 0.01858 0.080 Uiso calc H
C10 0.65307(20) 0.72237(24) -0.04774(14) 0.000 Uij d C
H10A 0.60398 0.73237 -0.09139 0.080 Uiso calc H
H10B 0.70141 0.76867 -0.04628 0.080 Uiso calc H
H10C 0.67328 0.65070 -0.04453 0.080 Uiso calc H
C11 0.51859(19) 0.66563(26) 0.00624(18) 0.000 Uij d C
H11A 0.48049 0.67674 -0.04196 0.080 Uiso calc H
H11B 0.53764 0.59345 0.01256 0.080 Uiso calc H
H11C 0.48606 0.68170 0.03712 0.080 Uiso calc H
C12 0.56245(22) 0.87787(24) -0.00504(17) 0.000 Uij d C
H12A 0.52306 0.87073 -0.05325 0.080 Uiso calc H
H12B 0.52849 0.89948 0.02372 0.080 Uiso calc H
H12C 0.60744 0.92977 -0.00229 0.080 Uiso calc H
C13 1.31939(16) 0.72785(19) 0.15757(13) 0.000 Uij d C
C14 1.35477(18) 0.76702(22) 0.22688(14) 0.000 Uij d C
H14A 1.32268 0.82195 0.24058 0.080 Uiso calc H
C15 1.43386(19) 0.72864(25) 0.27664(15) 0.000 Uij d C
H15A 1.45543 0.75837 0.32332 0.080 Uiso calc H
C16 1.48107(19) 0.64917(25) 0.25885(16) 0.000 Uij d C
H16A 1.53605 0.62354 0.29278 0.080 Uiso calc H
C17 1.44759(19) 0.60648(23) 0.19144(16) 0.000 Uij d C
H17A 1.47946 0.55066 0.17839 0.080 Uiso calc H
C18 1.36814(17) 0.64555(21) 0.14220(14) 0.000 Uij d C
H18A 1.34570 0.61428 0.09600 0.080 Uiso calc H
C19 1.21642(17) 0.76718(19) 0.01889(12) 0.000 Uij d C
C20 1.29250(18) 0.78236(20) -0.00028(13) 0.000 Uij d C
H20A 1.34988 0.78966 0.03662 0.080 Uiso calc H
C21 1.28733(21) 0.78721(21) -0.07079(14) 0.000 Uij d C
H21A 1.34089 0.79605 -0.08194 0.080 Uiso calc H
C22 1.20517(22) 0.77936(21) -0.12472(14) 0.000 Uij d C
H22A 1.20072 0.78178 -0.17340 0.080 Uiso calc H
C23 1.12849(21) 0.76728(22) -0.10800(14) 0.000 Uij d C
H23A 1.07107 0.76316 -0.14519 0.080 Uiso calc H
C24 1.13419(19) 0.76121(21) -0.03716(14) 0.000 Uij d C
H24A 1.08004 0.75250 -0.02684 0.080 Uiso calc H
C25 1.15185(15) 0.68004(19) 0.11536(12) 0.000 Uij d C
C26 1.12493(16) 0.68630(22) 0.17467(13) 0.000 Uij d C
H26A 1.14022 0.74831 0.20363 0.080 Uiso calc H
C27 1.07727(17) 0.60615(23) 0.19272(13) 0.000 Uij d C
H27A 1.06165 0.61308 0.23440 0.080 Uiso calc H
C28 1.05268(17) 0.51663(22) 0.15156(14) 0.000 Uij d C
H28A 1.01890 0.46182 0.16352 0.080 Uiso calc H
C29 1.07721(19) 0.50792(21) 0.09205(15) 0.000 Uij d C
H29A 1.06077 0.44655 0.06255 0.080 Uiso calc H
C30 1.12587(18) 0.58813(21) 0.07489(14) 0.000 Uij d C
H30A 1.14240 0.58053 0.03367 0.080 Uiso calc H
C31 1.19759(16) 0.88942(20) 0.11512(12) 0.000 Uij d C
C32 1.26313(18) 0.96836(21) 0.13689(14) 0.000 Uij d C
H32A 1.32505 0.94857 0.14985 0.080 Uiso calc H
C33 1.24244(20) 1.07399(22) 0.14079(15) 0.000 Uij d C
H33A 1.28952 1.12523 0.15743 0.080 Uiso calc H
C34 1.15397(21) 1.10610(22) 0.12090(15) 0.000 Uij d C
H34A 1.13981 1.17917 0.12321 0.080 Uiso calc H
C35 1.08680(20) 1.03134(23) 0.09822(15) 0.000 Uij d C
H35A 1.02499 1.05238 0.08327 0.080 Uiso calc H
C36 1.10901(18) 0.92506(21) 0.09626(14) 0.000 Uij d C
H36A 1.06184 0.87366 0.08158 0.080 Uiso calc H
H1 0.6351(21) 0.6835(26) 0.1520(16) 0.050 Uiso d H
H2 0.7578(23) 0.7050(27) 0.2163(17) 0.050 Uiso d H
H3 0.8122(23) 0.7375(25) 0.2203(18) 0.050 Uiso d H

loop_
_atom_type_symbol
_atom_type_description
_atom_type_scat_dispersion_real
_atom_type_scat_dispersion_imag
_atom_type_scat_source
C C 0.0033 0.0016 'International Tables Vol C Tables 4.2.6.8 and 6.1.1.4'
H H 0.0000 0.0000 'International Tables Vol C Tables 4.2.6.8 and 6.1.1.4'
B B 0.0013 0.0007 'International Tables Vol C Tables 4.2.6.8 and 6.1.1.4'
F F 0.0171 0.0103 'International Tables Vol C Tables 4.2.6.8 and 6.1.1.4'
P P 0.1023 0.0942 'International Tables Vol C Tables 4.2.6.8 and 6.1.1.4'
Fe Fe 0.3463 0.8444 'International Tables Vol C Tables 4.2.6.8 and 6.1.1.4'

loop_
_geom_angle_atom_site_label_1
_geom_angle_atom_site_label_2
_geom_angle_atom_site_label_3
_geom_angle
_geom_angle_publ_flag
P1 FE1 P2 152.5 yes
P1 FE1 P3 100.6 yes
P2 FE1 P3 102.1 yes
P1 FE1 P4 95.6 yes
P2 FE1 P4 98.1 yes
P3 FE1 P4 94.0 yes
P1 FE1 H1 77.4(12) yes
P2 FE1 H1 80.1(13) yes
P3 FE1 H1 177.6(13) yes
P4 FE1 H1 84.9(11) yes
P1 FE1 H2 77.9(13) yes
P2 FE1 H2 82.1(14) yes
P3 FE1 H2 102.7(14) yes
P4 FE1 H2 162.9(14) yes
H1 FE1 H2 78.3(17) yes
P1 FE1 H3 86.5(32) yes
P2 FE1 H3 85.6(11) yes
P3 FE1 H3 72.8(13) yes
P4 FE1 H3 166.8(13) yes
H1 FE1 H3 108.3(16) yes
H2 FE1 H3 30.1(18) yes
FE1 P1 C1 112.9(1) yes
FE1 P1 C2 125.8(1) yes
C1 P1 C2 99.5(2) yes
FE1 P1 C3 114.0(1) yes
C1 P1 C3 99.4(1) yes
C2 P1 C3 101.3(1) yes
FE1 P2 C4 111.9(1) yes
FE1 P2 C5 117.1(1) yes
C4 P2 C5 100.3(2) yes
FE1 P2 C6 123.5(1) yes
C4 P2 C6 99.2(2) yes
C5 P2 C6 101.1(1) yes
FE1 P3 C7 113.6(1) yes
FE1 P3 C8 120.8(1) yes
C7 P3 C8 100.1(1) yes
FE1 P3 C9 118.9(1) yes
C7 P3 C9 100.5(1) yes
C8 P3 C9 99.5(2) yes
FE1 P4 C10 119.9(1) yes
FE1 P4 C11 114.9(1) yes
C10 P4 C11 100.1(2) yes
FE1 P4 C12 120.4(1) yes
C10 P4 C12 97.1(2) yes
C11 P4 C12 100.6(1) yes
C13 B1 C19 113.0(2) yes
C13 B1 C25 102.3(2) yes
C19 B1 C25 111.8(2) yes
C13 B1 C31 113.0(2) yes
C19 B1 C31 103.4(2) yes
C25 B1 C31 113.7(2) yes
P1 C1 H1A 109.7(1) yes
P1 C1 H1B 109.6(1) yes
H1A C1 H1B 109.5 yes
P1 C1 H1C 109.1(1) yes
H1A C1 H1C 109.5 yes
H1B C1 H1C 109.5 yes
P1 C2 H2A 109.8(1) yes
P1 C2 H2B 109.6(1) yes
H2A C2 H2B 109.5 yes
P1 C2 H2C 109.1(1) yes
H2A C2 H2C 109.5 yes
H2B C2 H2C 109.5 yes
P1 C3 H3A 109.3(1) yes
P1 C3 H3B 109.5(1) yes
H3A C3 H3B 109.5 yes
P1 C3 H3C 109.6(1) yes
H3A C3 H3C 109.5 yes
H3B C3 H3C 109.5 yes
P2 C4 H4A 109.3(1) yes
P2 C4 H4B 109.7(1) yes
H4A C4 H4B 109.5 yes
P2 C4 H4C 109.4(1) yes
H4A C4 H4C 109.5 yes
H4B C4 H4C 109.5 yes
P2 C5 H5A 109.3(1) yes
P2 C5 H5B 109.7(1) yes
H5A C5 H5B 109.5 yes
P2 C5 H5C 109.4(1) yes
H5A C5 H5C 109.5 yes
H5B C5 H5C 109.5 yes
P2 C6 H6A 109.5(1) yes
P2 C6 H6B 109.2(1) yes
H6A C6 H6B 109.5 yes
P2 C6 H6C 109.7(1) yes
H6A C6 H6C 109.5 yes
H6B C6 H6C 109.5 yes
P3 C7 H7A 109.7(1) yes
P3 C7 H7B 109.9(1) yes
H7A C7 H7B 109.5 yes
P3 C7 H7C 108.9(1) yes
H7A C7 H7C 109.5 yes
H7B C7 H7C 109.5 yes
P3 C8 H8A 109.5(1) yes
P3 C8 H8B 109.5(1) yes
H8A C8 H8B 109.5 yes
P3 C8 H8C 109.4(1) yes
H8A C8 H8C 109.5 yes
H8B C8 H8C 109.5 yes
P3 C9 H9A 109.4(1) yes
P3 C9 H9B 109.4(1) yes
H9A C9 H9B 109.5 yes
P3 C9 H9C 109.5(1) yes
H9A C9 H9C 109.5 yes
H9B C9 H9C 109.5 yes
P4 C10 H10A 109.9(1) yes
P4 C10 H10B 109.3(1) yes
H10A C10 H10B 109.5 yes
P4 C10 H10C 109.2(1) yes
H10A C10 H10C 109.5 yes
H10B C10 H10C 109.5 yes
P4 C11 H11A 109.7(1) yes
P4 C11 H11B 109.6(1) yes
H11A C11 H11B 109.5 yes
P4 C11 H11C 109.2(1) yes
H11A C11 H11C 109.5 yes
H11B C11 H11C 109.5 yes
P4 C12 H12A 109.9(1) yes
P4 C12 H12B 109.0(1) yes
H12A C12 H12B 109.5 yes
P4 C12 H12C 109.5(1) yes
H12A C12 H12C 109.5 yes
H12B C12 H12C 109.5 yes
B1 C13 C14 121.8(2) yes
B1 C13 C18 122.7(2) yes
C14 C13 C18 115.1(2) yes
C13 C14 H14A 118.4(2) yes
C13 C14 C15 122.7(3) yes
H14A C14 C15 118.9(2) yes
C14 C15 H15A 119.5(2) yes
C14 C15 C16 120.3(3) yes
H15A C15 C16 120.2(2) yes
C15 C16 H16A 120.4(1) yes
C15 C16 C17 119.0(2) yes
H16A C16 C17 120.6(2) yes
C16 C17 H17A 119.9(2) yes
C16 C17 C18 120.1(3) yes
H17A C17 C18 120.0(2) yes
C13 C18 C17 122.8(2) yes
C13 C18 H18A 118.5(1) yes
C17 C18 H18A 118.8(2) yes
B1 C19 C20 122.6(2) yes
B1 C19 C24 121.3(3) yes
C20 C19 C24 115.9(2) yes
C19 C20 H20A 118.5(1) yes
C19 C20 C21 122.3(2) yes
H20A C20 C21 119.2(2) yes
C20 C21 H21A 120.1(2) yes
C20 C21 C22 120.1(3) yes
H21A C21 C22 119.8(2) yes
C21 C22 H22A 121.0(2) yes
C21 C22 C23 119.2(3) yes
H22A C22 C23 119.7(1) yes
C22 C23 H23A 119.7(1) yes
C22 C23 C24 120.4(2) yes
H23A C23 C24 120.0(2) yes
C19 C24 C23 122.0(3) yes
C19 C24 H24A 119.1(2) yes
C23 C24 H24A 118.9(2) yes
B1 C25 C26 121.5(2) yes
B1 C25 C30 122.7(3) yes
C26 C25 C30 115.3(2) yes
C25 C26 H26A 118.4(1) yes
C25 C26 C27 122.4(2) yes
H26A C26 C27 119.1(2) yes
C26 C27 H27A 119.5(2) yes
C26 C27 C28 120.7(3) yes
H27A C27 C28 119.7(2) yes
C27 C28 H28A 120.8(2) yes
C27 C28 C29 118.6(3) yes
H28A C28 C29 120.6(2) yes
C28 C29 H29A 120.1(2) yes
C28 C29 C30 120.2(3) yes
H29A C29 C30 119.6(2) yes
C25 C30 C29 122.7(3) yes
C25 C30 H30A 118.3(2) yes
C29 C30 H30A 119.0(2) yes
B1 C31 C32 122.7(2) yes
B1 C31 C36 121.8(2) yes
C32 C31 C36 114.9(2) yes
C31 C32 H32A 118.5(2) yes
C31 C32 C33 122.9(3) yes
H32A C32 C33 118.5(2) yes
C32 C33 H33A 120.2(2) yes
C32 C33 C34 120.3(3) yes
H33A C33 C34 119.5(2) yes
C33 C34 H34A 120.2(2) yes
C33 C34 C35 118.9(3) yes
H34A C34 C35 120.9(2) yes
C34 C35 H35A 120.1(2) yes
C34 C35 C36 119.9(3) yes
H35A C35 C36 120.0(2) yes
C31 C36 C35 123.0(2) yes
C31 C36 H36A 117.9(1) yes
C35 C36 H36A 119.1(2) yes
FE1 H2 H3 93.2(34) yes
FE1 H3 H2 56.7(25) yes

loop_
_geom_bond_atom_site_label_1
_geom_bond_atom_site_label_2
_geom_bond_distance
_geom_bond_publ_flag
P1 FE1 2.231(1) yes
P2 FE1 2.230(1) yes
P3 FE1 2.259(1) yes
P4 FE1 2.211(1) yes
H1 FE1 1.526(36) yes
H2 FE1 1.561(32) yes
H3 FE1 1.864(29) yes
FE1 P1 2.231(1) yes
C1 P1 1.838(3) yes
C2 P1 1.826(3) yes
C3 P1 1.825(3) yes
FE1 P2 2.230(1) yes
C4 P2 1.827(3) yes
C5 P2 1.836(3) yes
C6 P2 1.817(3) yes
FE1 P3 2.259(1) yes
C7 P3 1.830(3) yes
C8 P3 1.827(3) yes
C9 P3 1.830(3) yes
FE1 P4 2.211(1) yes
C10 P4 1.843(3) yes
C11 P4 1.825(3) yes
C12 P4 1.833(3) yes
C13 B1 1.651(3) yes
C19 B1 1.647(4) yes
C25 B1 1.650(4) yes
C31 B1 1.643(4) yes
P1 C1 1.838(3) yes
H1A C1 0.960 yes
H1B C1 0.960 yes
H1C C1 0.960 yes
C1 H1A 0.960 yes
C1 H1B 0.960 yes
C1 H1C 0.960 yes
P1 C2 1.826(3) yes
H2A C2 0.960 yes
H2B C2 0.960 yes
H2C C2 0.960 yes
C2 H2A 0.960 yes
C2 H2B 0.960 yes
C2 H2C 0.960 yes
P1 C3 1.825(3) yes
H3A C3 0.960 yes
H3B C3 0.960 yes
H3C C3 0.960 yes
C3 H3A 0.960 yes
C3 H3B 0.960 yes
C3 H3C 0.960 yes
P2 C4 1.827(3) yes
H4A C4 0.960 yes
H4B C4 0.960 yes
H4C C4 0.960 yes
C4 H4A 0.960 yes
C4 H4B 0.960 yes
C4 H4C 0.960 yes
P2 C5 1.836(3) yes
H5A C5 0.960 yes
H5B C5 0.960 yes
H5C C5 0.960 yes
C5 H5A 0.960 yes
C5 H5B 0.960 yes
C5 H5C 0.960 yes
P2 C6 1.817(3) yes
H6A C6 0.960 yes
H6B C6 0.960 yes
H6C C6 0.960 yes
C6 H6A 0.960 yes
C6 H6B 0.960 yes
C6 H6C 0.960 yes
P3 C7 1.830(3) yes
H7A C7 0.960 yes
H7B C7 0.960 yes
H7C C7 0.960 yes
C7 H7A 0.960 yes
C7 H7B 0.960 yes
C7 H7C 0.960 yes
P3 C8 1.827(3) yes
H8A C8 0.960 yes
H8B C8 0.960 yes
H8C C8 0.960 yes
C8 H8A 0.960 yes
C8 H8B 0.960 yes
C8 H8C 0.960 yes
P3 C9 1.830(3) yes
H9A C9 0.960 yes
H9B C9 0.960 yes
H9C C9 0.960 yes
C9 H9A 0.960 yes
C9 H9B 0.960 yes
C9 H9C 0.960 yes
P4 C10 1.843(3) yes
H10A C10 0.960 yes
H10B C10 0.960 yes
H10C C10 0.960 yes
C10 H10A 0.960 yes
C10 H10B 0.960 yes
C10 H10C 0.960 yes
P4 C11 1.825(3) yes
H11A C11 0.960 yes
H11B C11 0.960 yes
H11C C11 0.960 yes
C11 H11A 0.960 yes
C11 H11B 0.960 yes
C11 H11C 0.960 yes
P4 C12 1.833(3) yes
H12A C12 0.960 yes
H12B C12 0.960 yes
H12C C12 0.960 yes
C12 H12A 0.960 yes
C12 H12B 0.960 yes
C12 H12C 0.960 yes
B1 C13 1.651(3) yes
C14 C13 1.404(3) yes
C18 C13 1.399(4) yes
C13 C14 1.404(3) yes
H14A C14 0.960 yes
C15 C14 1.395(3) yes
C14 H14A 0.960 yes
C14 C15 1.395(3) yes
H15A C15 0.960 yes
C16 C15 1.378(5) yes
C15 H15A 0.960 yes
C15 C16 1.378(5) yes
H16A C16 0.960 yes
C17 C16 1.386(4) yes
C16 H16A 0.960 yes
C16 C17 1.386(4) yes
H17A C17 0.960 yes
C18 C17 1.398(3) yes
C17 H17A 0.960 yes
C13 C18 1.399(4) yes
C17 C18 1.398(3) yes
H18A C18 0.960 yes
C18 H18A 0.960 yes
B1 C19 1.647(4) yes
C20 C19 1.406(4) yes
C24 C19 1.401(3) yes
C19 C20 1.406(4) yes
H20A C20 0.960 yes
C21 C20 1.397(4) yes
C20 H20A 0.960 yes
C20 C21 1.397(4) yes
H21A C21 0.960 yes
C22 C21 1.382(4) yes
C21 H21A 0.960 yes
C21 C22 1.382(4) yes
H22A C22 0.960 yes
C23 C22 1.382(5) yes
C22 H22A 0.960 yes
C22 C23 1.382(5) yes
H23A C23 0.960 yes
C24 C23 1.402(4) yes
C23 H23A 0.960 yes
C19 C24 1.401(3) yes
C23 C24 1.402(4) yes
H24A C24 0.960 yes
C24 H24A 0.960 yes
B1 C25 1.650(4) yes
C26 C25 1.406(4) yes
C30 C25 1.402(4) yes
C25 C26 1.406(4) yes
H26A C26 0.960 yes
C27 C26 1.391(4) yes
C26 H26A 0.960 yes
C26 C27 1.391(4) yes
H27A C27 0.960 yes
C28 C27 1.382(4) yes
C27 H27A 0.960 yes
C27 C28 1.382(4) yes
H28A C28 0.960 yes
C29 C28 1.390(5) yes
C28 H28A 0.960 yes
C28 C29 1.390(5) yes
H29A C29 0.960 yes
C30 C29 1.394(4) yes
C29 H29A 0.960 yes
C25 C30 1.402(4) yes
C29 C30 1.394(4) yes
H30A C30 0.960 yes
C30 H30A 0.960 yes
B1 C31 1.643(4) yes
C32 C31 1.402(4) yes
C36 C31 1.400(4) yes
C31 C32 1.402(4) yes
H32A C32 0.960 yes
C33 C32 1.390(4) yes
C32 H32A 0.960 yes
C32 C33 1.390(4) yes
H33A C33 0.960 yes
C34 C33 1.383(4) yes
C33 H33A 0.960 yes
C33 C34 1.383(4) yes
H34A C34 0.960 yes
C35 C34 1.382(4) yes
C34 H34A 0.960 yes
C34 C35 1.382(4) yes
H35A C35 0.960 yes
C36 C35 1.399(4) yes
C35 H35A 0.960 yes
C31 C36 1.400(4) yes
C35 C36 1.399(4) yes
H36A C36 0.960 yes
C36 H36A 0.960 yes
FE1 H1 1.526(36) yes
FE1 H2 1.561(32) yes
H3 H2 0.935(52) yes
FE1 H3 1.864(29) yes
H2 H3 0.935(52) yes
